data_7028506
loop_
_publ_author_name
'Davies, David L.'
'Lelj, Francesco'
'Lowe, Mark P.'
'Ryder, Karl S.'
'Singh, Kuldip'
'Singh, Shalini'

_publ_section_title
;
 Pyridine imines as ligands in luminescent iridium complexes.
;
_journal_issue 10
_journal_name_full 'Dalton transactions (Cambridge, England : 2003)'
_journal_page_first 4026
_journal_page_last 4039
_journal_paper_doi 10.1039/c3dt52975d
_journal_volume 43
_journal_year 2014
_chemical_formula_moiety 'C27 H26 Ir N6, F6 P, C H2 Cl2 '
_chemical_formula_sum 'C28 H28 Cl2 F6 Ir N6 P'
_chemical_formula_weight 856.63
_chemical_name_systematic
;
?
;
_space_group_IT_number 33
_symmetry_cell_setting orthorhombic
_symmetry_space_group_name_Hall 'P 2c -2n'
_symmetry_space_group_name_H-M 'P n a 21'
_atom_sites_solution_hydrogens geom
_atom_sites_solution_primary direct
_atom_sites_solution_secondary difmap
_audit_creation_method SHELXL-97
_cell_angle_alpha 90.00
_cell_angle_beta 90.00
_cell_angle_gamma 90.00
_cell_formula_units_Z 4
_cell_length_a 13.521(3)
_cell_length_b 26.046(6)
_cell_length_c 8.728(2)
_cell_measurement_reflns_used 933
_cell_measurement_temperature 150(2)
_cell_measurement_theta_max 26.826
_cell_measurement_theta_min 2.886
_cell_volume 3073.7(12)
_computing_cell_refinement 'Bruker SMART'
_computing_data_collection 'Bruker SMART'
_computing_data_reduction 'Bruker SHELXTL'
_computing_molecular_graphics 'Bruker SHELXTL'
_computing_publication_material 'Bruker SHELXTL'
_computing_structure_refinement 'SHELXL-97 (Sheldrick, 1997)'
_computing_structure_solution 'SHELXS-97 (Sheldrick, 1990)'
_diffrn_ambient_temperature 150(2)
_diffrn_measured_fraction_theta_full 1.000
_diffrn_measured_fraction_theta_max 1.000
_diffrn_measurement_device_type 'Bruker Apex 2000 CCD area detector'
_diffrn_measurement_method 'phi and omega scans'
_diffrn_radiation_monochromator graphite
_diffrn_radiation_source 'fine-focus sealed tube'
_diffrn_radiation_type MoK\a
_diffrn_radiation_wavelength 0.71073
_diffrn_reflns_av_R_equivalents 0.0470
_diffrn_reflns_av_sigmaI/netI 0.0420
_diffrn_reflns_limit_h_max 16
_diffrn_reflns_limit_h_min -16
_diffrn_reflns_limit_k_max 31
_diffrn_reflns_limit_k_min -32
_diffrn_reflns_limit_l_max 10
_diffrn_reflns_limit_l_min -10
_diffrn_reflns_number 23204
_diffrn_reflns_theta_full 26.00
_diffrn_reflns_theta_max 26.00
_diffrn_reflns_theta_min 1.56
_exptl_absorpt_coefficient_mu 4.637
_exptl_absorpt_correction_T_max 0.720
_exptl_absorpt_correction_T_min 0.473
_exptl_absorpt_correction_type empirical
_exptl_absorpt_process_details
;
absorption correction based on 15845 reflections(SADABS);Rint 0.0808 before
correction and 0.0567 after.
;
_exptl_crystal_colour orange
_exptl_crystal_density_diffrn 1.851
_exptl_crystal_density_method 'not measured'
_exptl_crystal_description block
_exptl_crystal_F_000 1672
_exptl_crystal_size_max 0.32
_exptl_crystal_size_mid 0.14
_exptl_crystal_size_min 0.11
_refine_diff_density_max 2.075
_refine_diff_density_min -0.570
_refine_diff_density_rms 0.103
_refine_ls_abs_structure_details 'Flack H D (1983), Acta Cryst. A39, 876-881'
_refine_ls_abs_structure_Flack 0.021(7)
_refine_ls_extinction_method none
_refine_ls_goodness_of_fit_ref 1.003
_refine_ls_hydrogen_treatment constr
_refine_ls_matrix_type full
_refine_ls_number_parameters 399
_refine_ls_number_reflns 6016
_refine_ls_number_restraints 1
_refine_ls_restrained_S_all 1.003
_refine_ls_R_factor_all 0.0351
_refine_ls_R_factor_gt 0.0297
_refine_ls_shift/su_max 0.001
_refine_ls_shift/su_mean 0.000
_refine_ls_structure_factor_coef Fsqd
_refine_ls_weighting_details 'calc w=1/[\s^2^(Fo^2^)+(0.0348P)^2^+0.0000P] where P=(Fo^2^+2Fc^2^)/3'
_refine_ls_weighting_scheme calc
_refine_ls_wR_factor_gt 0.0653
_refine_ls_wR_factor_ref 0.0671
_reflns_number_gt 5342
_reflns_number_total 6016
_reflns_threshold_expression >2sigma(I)
_cod_data_source_file c3dt52975d.txt
_cod_data_source_block 07016_8a
_cod_depositor_comments
;
The following automatic conversions were performed:

'_symmetry_cell_setting' value 'Orthorhombic' changed to
'orthorhombic' according to
/usr/data/users/saulius/automatic-downloads/current/RSC/lib/dictionaries/cif_core.dic
dictionary named 'cif_core.dic' version 2.4.2 from 2011-04-26.

Automatic conversion script
Id: cif_fix_values 2281 2013-09-26 08:29:07Z andrius 
;
_cod_original_cell_volume 3073.9(12)
_cod_original_sg_symbol_H-M Pna2(1)
_cod_database_code 7028506

loop_
_symmetry_equiv_pos_as_xyz
'x, y, z'
'-x, -y, z+1/2'
'x+1/2, -y+1/2, z'
'-x+1/2, y+1/2, z+1/2'

loop_
_atom_site_label
_atom_site_type_symbol
_atom_site_fract_x
_atom_site_fract_y
_atom_site_fract_z
_atom_site_U_iso_or_equiv
_atom_site_adp_type
_atom_site_occupancy
_atom_site_symmetry_multiplicity
_atom_site_calc_flag
_atom_site_refinement_flags
Ir1 Ir 0.268453(12) 0.633089(6) 0.25232(5) 0.02080(6) Uani 1 1 d .
N1 N 0.3755(3) 0.58709(17) 0.1651(5) 0.0232(10) Uani 1 1 d .
N2 N 0.4551(3) 0.58041(15) 0.2571(9) 0.0319(9) Uani 1 1 d .
N3 N 0.1776(3) 0.68668(16) 0.3469(5) 0.0219(10) Uani 1 1 d .
N4 N 0.2117(4) 0.73592(19) 0.3342(6) 0.0294(12) Uani 1 1 d .
N5 N 0.1717(3) 0.56750(16) 0.2810(5) 0.0230(12) Uani 1 1 d .
N6 N 0.1763(3) 0.63442(17) 0.0540(5) 0.0229(10) Uani 1 1 d .
C1 C 0.3961(5) 0.5643(2) 0.0345(7) 0.0361(15) Uani 1 1 d .
H1 H 0.3527 0.5623 -0.0510 0.043 Uiso 1 1 calc R
C2 C 0.4900(5) 0.5435(2) 0.0401(8) 0.0422(17) Uani 1 1 d .
H2 H 0.5234 0.5256 -0.0394 0.051 Uiso 1 1 calc R
C3 C 0.5252(5) 0.5541(3) 0.1844(8) 0.0423(17) Uani 1 1 d .
H3 H 0.5878 0.5445 0.2246 0.051 Uiso 1 1 calc R
C4 C 0.4476(4) 0.6022(2) 0.4074(7) 0.0283(13) Uani 1 1 d .
C5 C 0.5216(5) 0.5947(3) 0.5157(7) 0.0393(16) Uani 1 1 d .
H5 H 0.5784 0.5746 0.4936 0.047 Uiso 1 1 calc R
C6 C 0.5091(6) 0.6180(3) 0.6573(8) 0.052(2) Uani 1 1 d .
H6 H 0.5591 0.6148 0.7333 0.062 Uiso 1 1 calc R
C7 C 0.4244(5) 0.6457(3) 0.6887(8) 0.0450(18) Uani 1 1 d .
H7 H 0.4164 0.6614 0.7863 0.054 Uiso 1 1 calc R
C8 C 0.3519(5) 0.6508(2) 0.5803(7) 0.0334(15) Uani 1 1 d .
H8 H 0.2940 0.6698 0.6041 0.040 Uiso 1 1 calc R
C9 C 0.3613(4) 0.6285(2) 0.4344(7) 0.0252(13) Uani 1 1 d .
C10 C 0.0928(4) 0.6898(2) 0.4202(6) 0.0305(14) Uani 1 1 d .
H10 H 0.0515 0.6614 0.4446 0.037 Uiso 1 1 calc R
C11 C 0.0723(5) 0.7409(2) 0.4567(7) 0.0388(16) Uani 1 1 d .
H11 H 0.0165 0.7535 0.5110 0.047 Uiso 1 1 calc R
C12 C 0.1473(5) 0.7685(2) 0.3996(7) 0.0375(16) Uani 1 1 d .
H12 H 0.1538 0.8048 0.4045 0.045 Uiso 1 1 calc R
C13 C 0.3016(4) 0.74276(18) 0.2539(11) 0.0297(10) Uani 1 1 d .
C14 C 0.3416(5) 0.7907(2) 0.2268(7) 0.0341(16) Uani 1 1 d .
H14 H 0.3095 0.8208 0.2634 0.041 Uiso 1 1 calc R
C15 C 0.4284(6) 0.7942(3) 0.1460(7) 0.0456(19) Uani 1 1 d .
H15 H 0.4580 0.8267 0.1279 0.055 Uiso 1 1 calc R
C16 C 0.4722(5) 0.7502(3) 0.0915(8) 0.0467(19) Uani 1 1 d .
H16 H 0.5314 0.7529 0.0336 0.056 Uiso 1 1 calc R
C17 C 0.4325(5) 0.7024(2) 0.1185(7) 0.0332(15) Uani 1 1 d .
H17 H 0.4652 0.6728 0.0799 0.040 Uiso 1 1 calc R
C18 C 0.3458(4) 0.6968(2) 0.2011(6) 0.0267(13) Uani 1 1 d .
C19 C 0.1801(4) 0.6703(2) -0.0564(6) 0.0293(13) Uani 1 1 d .
H19 H 0.2295 0.6962 -0.0521 0.035 Uiso 1 1 calc R
C20 C 0.1132(4) 0.6702(2) -0.1761(6) 0.0322(14) Uani 1 1 d .
H20 H 0.1168 0.6959 -0.2529 0.039 Uiso 1 1 calc R
C21 C 0.0419(5) 0.6331(2) -0.1843(7) 0.0365(15) Uani 1 1 d .
H21 H -0.0044 0.6328 -0.2662 0.044 Uiso 1 1 calc R
C22 C 0.0386(4) 0.5962(2) -0.0716(7) 0.0322(14) Uani 1 1 d .
H22 H -0.0095 0.5696 -0.0752 0.039 Uiso 1 1 calc R
C23 C 0.1070(4) 0.5983(2) 0.0478(6) 0.0275(13) Uani 1 1 d .
C24 C 0.1089(5) 0.5620(2) 0.1730(7) 0.0278(13) Uani 1 1 d .
H24 H 0.0636 0.5341 0.1749 0.033 Uiso 1 1 calc R
C25 C 0.1718(4) 0.5278(2) 0.4052(7) 0.0284(13) Uani 1 1 d .
H25 H 0.1192 0.5020 0.3819 0.034 Uiso 1 1 calc R
C26 C 0.1474(5) 0.5532(2) 0.5573(7) 0.0351(15) Uani 1 1 d .
H26A H 0.1991 0.5781 0.5831 0.053 Uiso 1 1 calc R
H26B H 0.1436 0.5270 0.6376 0.053 Uiso 1 1 calc R
H26C H 0.0836 0.5709 0.5492 0.053 Uiso 1 1 calc R
C27 C 0.2703(4) 0.5007(2) 0.4091(8) 0.0345(15) Uani 1 1 d .
H27A H 0.2856 0.4873 0.3070 0.052 Uiso 1 1 calc R
H27B H 0.2674 0.4722 0.4825 0.052 Uiso 1 1 calc R
H27C H 0.3219 0.5249 0.4405 0.052 Uiso 1 1 calc R
P1 P 0.33446(12) 0.93516(6) 0.4236(2) 0.0383(4) Uani 1 1 d .
F1 F 0.4146(3) 0.89261(16) 0.4356(7) 0.0851(17) Uani 1 1 d .
F2 F 0.3379(8) 0.9427(2) 0.5985(7) 0.162(4) Uani 1 1 d .
F3 F 0.4147(3) 0.97886(14) 0.4048(5) 0.0554(11) Uani 1 1 d .
F4 F 0.2545(4) 0.9769(2) 0.4140(15) 0.162(4) Uani 1 1 d .
F5 F 0.3340(5) 0.92688(18) 0.2469(9) 0.127(2) Uani 1 1 d .
F6 F 0.2548(3) 0.8914(2) 0.4423(10) 0.102(2) Uani 1 1 d .
C28 C 0.2749(7) 0.8347(4) 0.8200(14) 0.097(4) Uani 1 1 d .
H28A H 0.3289 0.8494 0.8827 0.116 Uiso 1 1 calc R
H28B H 0.2563 0.8607 0.7425 0.116 Uiso 1 1 calc R
Cl1 Cl 0.32009(19) 0.78040(8) 0.7247(4) 0.0836(8) Uani 1 1 d .
Cl2 Cl 0.1756(2) 0.82401(15) 0.9357(4) 0.1335(15) Uani 1 1 d .

loop_
_atom_site_aniso_label
_atom_site_aniso_U_11
_atom_site_aniso_U_22
_atom_site_aniso_U_33
_atom_site_aniso_U_23
_atom_site_aniso_U_13
_atom_site_aniso_U_12
Ir1 0.02200(10) 0.02025(9) 0.02015(9) -0.00087(19) 0.0002(2) -0.00154(7)
N1 0.021(3) 0.021(2) 0.027(3) -0.006(2) -0.001(2) 0.0002(19)
N2 0.023(2) 0.030(2) 0.043(3) 0.003(4) -0.003(4) 0.0015(17)
N3 0.029(3) 0.015(2) 0.021(2) -0.0042(19) -0.0012(19) 0.0026(19)
N4 0.035(3) 0.025(3) 0.028(3) -0.005(2) -0.007(2) 0.002(2)
N5 0.024(2) 0.019(2) 0.026(4) -0.0009(19) 0.002(2) 0.0015(17)
N6 0.021(3) 0.028(3) 0.020(2) -0.005(2) -0.0022(18) 0.005(2)
C1 0.036(4) 0.035(4) 0.038(4) -0.006(3) 0.002(3) -0.004(3)
C2 0.038(4) 0.035(4) 0.054(4) -0.014(3) 0.010(3) 0.005(3)
C3 0.028(4) 0.047(4) 0.052(4) 0.001(3) 0.001(3) 0.012(3)
C4 0.024(3) 0.029(3) 0.032(3) 0.005(3) -0.005(3) -0.005(3)
C5 0.024(3) 0.041(4) 0.052(4) 0.004(3) -0.009(3) 0.004(3)
C6 0.044(5) 0.070(5) 0.041(4) -0.001(4) -0.024(3) -0.005(4)
C7 0.054(5) 0.049(4) 0.032(3) -0.008(3) -0.010(3) -0.010(4)
C8 0.039(4) 0.030(3) 0.031(3) 0.003(3) -0.002(3) -0.008(3)
C9 0.024(3) 0.024(3) 0.027(3) 0.005(3) -0.006(2) -0.007(2)
C10 0.033(3) 0.037(3) 0.021(3) 0.005(3) -0.004(3) 0.004(3)
C11 0.036(4) 0.045(4) 0.035(4) -0.004(3) -0.003(3) 0.018(3)
C12 0.055(4) 0.028(3) 0.030(3) -0.003(3) -0.011(3) 0.013(3)
C13 0.040(3) 0.027(2) 0.022(2) -0.006(5) -0.006(5) -0.006(2)
C14 0.052(4) 0.025(3) 0.026(4) 0.002(3) -0.009(3) -0.011(2)
C15 0.063(5) 0.040(4) 0.033(4) 0.013(3) -0.010(3) -0.029(4)
C16 0.050(5) 0.057(5) 0.033(4) 0.006(4) -0.003(3) -0.022(4)
C17 0.036(4) 0.039(4) 0.025(3) -0.001(3) -0.003(3) -0.013(3)
C18 0.035(3) 0.022(3) 0.023(3) 0.004(2) -0.007(2) -0.008(2)
C19 0.034(4) 0.029(3) 0.025(3) -0.001(3) 0.006(3) 0.004(3)
C20 0.037(4) 0.039(4) 0.020(3) 0.001(3) 0.001(3) 0.008(3)
C21 0.039(4) 0.044(4) 0.027(3) -0.009(3) -0.006(3) 0.016(3)
C22 0.026(3) 0.033(3) 0.038(4) -0.009(3) -0.005(3) 0.001(3)
C23 0.030(3) 0.023(3) 0.030(3) -0.009(3) 0.001(2) 0.005(3)
C24 0.027(3) 0.019(3) 0.037(3) -0.004(3) -0.002(3) 0.003(2)
C25 0.026(3) 0.026(3) 0.033(3) 0.006(3) -0.001(2) -0.003(2)
C26 0.037(4) 0.035(4) 0.034(4) 0.007(3) -0.003(3) 0.005(3)
C27 0.031(3) 0.024(3) 0.049(4) 0.009(3) -0.002(3) 0.003(3)
P1 0.0306(9) 0.0236(8) 0.0606(11) -0.0018(8) 0.0058(8) 0.0004(7)
F1 0.058(3) 0.038(3) 0.160(5) -0.019(3) -0.034(3) 0.011(2)
F2 0.368(12) 0.059(4) 0.059(3) -0.020(3) 0.080(5) -0.071(5)
F3 0.060(3) 0.039(2) 0.067(3) -0.005(2) 0.006(2) -0.016(2)
F4 0.049(3) 0.043(3) 0.395(14) -0.004(6) 0.008(5) 0.019(3)
F5 0.242(7) 0.079(3) 0.060(3) -0.004(4) -0.027(8) -0.062(4)
F6 0.053(3) 0.043(3) 0.209(7) -0.015(4) 0.040(4) -0.015(2)
C28 0.073(7) 0.077(7) 0.140(12) 0.035(7) 0.030(6) -0.004(5)
Cl1 0.0954(16) 0.0668(13) 0.089(2) 0.0027(14) -0.0227(16) -0.0136(11)
Cl2 0.0684(18) 0.199(4) 0.133(3) 0.093(3) 0.0016(18) 0.029(2)

loop_
_atom_type_symbol
_atom_type_description
_atom_type_scat_dispersion_real
_atom_type_scat_dispersion_imag
_atom_type_scat_source
C C 0.0033 0.0016 'International Tables Vol C Tables 4.2.6.8 and 6.1.1.4'
H H 0.0000 0.0000 'International Tables Vol C Tables 4.2.6.8 and 6.1.1.4'
N N 0.0061 0.0033 'International Tables Vol C Tables 4.2.6.8 and 6.1.1.4'
F F 0.0171 0.0103 'International Tables Vol C Tables 4.2.6.8 and 6.1.1.4'
P P 0.1023 0.0942 'International Tables Vol C Tables 4.2.6.8 and 6.1.1.4'
Ir Ir -1.4442 7.9887 'International Tables Vol C Tables 4.2.6.8 and 6.1.1.4'
Cl Cl 0.1484 0.1585 'International Tables Vol C Tables 4.2.6.8 and 6.1.1.4'

loop_
_geom_angle_atom_site_label_1
_geom_angle_atom_site_label_2
_geom_angle_atom_site_label_3
_geom_angle
C18 Ir1 N1 91.9(2)
C18 Ir1 C9 84.3(2)
N1 Ir1 C9 79.5(2)
C18 Ir1 N3 80.7(2)
N1 Ir1 N3 171.45(18)
C9 Ir1 N3 95.5(2)
C18 Ir1 N6 96.31(19)
N1 Ir1 N6 97.00(17)
C9 Ir1 N6 176.5(2)
N3 Ir1 N6 88.03(17)
C18 Ir1 N5 171.95(19)
N1 Ir1 N5 90.50(18)
C9 Ir1 N5 103.67(19)
N3 Ir1 N5 97.45(17)
N6 Ir1 N5 75.76(17)
C1 N1 N2 106.8(5)
C1 N1 Ir1 138.0(4)
N2 N1 Ir1 114.9(4)
C3 N2 N1 110.4(7)
C3 N2 C4 133.7(6)
N1 N2 C4 115.8(4)
C10 N3 N4 106.0(5)
C10 N3 Ir1 140.0(4)
N4 N3 Ir1 114.1(3)
C12 N4 N3 109.9(5)
C12 N4 C13 133.5(5)
N3 N4 C13 116.6(4)
C24 N5 C25 117.2(5)
C24 N5 Ir1 113.8(4)
C25 N5 Ir1 128.9(4)
C23 N6 C19 119.3(5)
C23 N6 Ir1 115.7(4)
C19 N6 Ir1 124.8(4)
N1 C1 C2 109.9(6)
N1 C1 H1 125.0
C2 C1 H1 125.0
C3 C2 C1 105.8(6)
C3 C2 H2 127.1
C1 C2 H2 127.1
N2 C3 C2 107.1(6)
N2 C3 H3 126.5
C2 C3 H3 126.5
C9 C4 C5 124.4(6)
C9 C4 N2 114.5(5)
C5 C4 N2 121.0(5)
C6 C5 C4 117.2(6)
C6 C5 H5 121.4
C4 C5 H5 121.4
C7 C6 C5 120.4(6)
C7 C6 H6 119.8
C5 C6 H6 119.8
C8 C7 C6 120.4(6)
C8 C7 H7 119.8
C6 C7 H7 119.8
C7 C8 C9 121.5(6)
C7 C8 H8 119.3
C9 C8 H8 119.3
C4 C9 C8 116.0(5)
C4 C9 Ir1 114.9(4)
C8 C9 Ir1 129.0(5)
N3 C10 C11 110.1(6)
N3 C10 H10 125.0
C11 C10 H10 125.0
C12 C11 C10 106.1(6)
C12 C11 H11 127.0
C10 C11 H11 127.0
C11 C12 N4 108.0(6)
C11 C12 H12 126.0
N4 C12 H12 126.0
C14 C13 N4 122.3(5)
C14 C13 C18 123.0(6)
N4 C13 C18 114.6(5)
C15 C14 C13 118.7(6)
C15 C14 H14 120.6
C13 C14 H14 120.6
C14 C15 C16 119.5(6)
C14 C15 H15 120.2
C16 C15 H15 120.2
C15 C16 C17 121.8(7)
C15 C16 H16 119.1
C17 C16 H16 119.1
C16 C17 C18 121.0(6)
C16 C17 H17 119.5
C18 C17 H17 119.5
C17 C18 C13 115.9(5)
C17 C18 Ir1 130.0(5)
C13 C18 Ir1 114.0(4)
N6 C19 C20 121.1(6)
N6 C19 H19 119.5
C20 C19 H19 119.5
C21 C20 C19 120.2(6)
C21 C20 H20 119.9
C19 C20 H20 119.9
C20 C21 C22 118.6(6)
C20 C21 H21 120.7
C22 C21 H21 120.7
C21 C22 C23 119.1(6)
C21 C22 H22 120.5
C23 C22 H22 120.5
N6 C23 C22 121.7(5)
N6 C23 C24 114.8(5)
C22 C23 C24 123.5(6)
N5 C24 C23 119.8(5)
N5 C24 H24 120.1
C23 C24 H24 120.1
N5 C25 C27 109.9(5)
N5 C25 C26 109.4(4)
C27 C25 C26 112.1(5)
N5 C25 H25 108.5
C27 C25 H25 108.5
C26 C25 H25 108.5
C25 C26 H26A 109.5
C25 C26 H26B 109.5
H26A C26 H26B 109.5
C25 C26 H26C 109.5
H26A C26 H26C 109.5
H26B C26 H26C 109.5
C25 C27 H27A 109.5
C25 C27 H27B 109.5
H27A C27 H27B 109.5
C25 C27 H27C 109.5
H27A C27 H27C 109.5
H27B C27 H27C 109.5
F4 P1 F2 89.2(6)
F4 P1 F1 179.1(5)
F2 P1 F1 90.2(4)
F4 P1 F5 92.4(6)
F2 P1 F5 178.4(5)
F1 P1 F5 88.3(3)
F4 P1 F6 92.1(3)
F2 P1 F6 90.6(4)
F1 P1 F6 87.3(3)
F5 P1 F6 90.0(4)
F4 P1 F3 88.2(3)
F2 P1 F3 89.5(3)
F1 P1 F3 92.4(2)
F5 P1 F3 90.0(3)
F6 P1 F3 179.7(3)
Cl2 C28 Cl1 115.1(6)
Cl2 C28 H28A 108.5
Cl1 C28 H28A 108.5
Cl2 C28 H28B 108.5
Cl1 C28 H28B 108.5
H28A C28 H28B 107.5

loop_
_geom_bond_atom_site_label_1
_geom_bond_atom_site_label_2
_geom_bond_distance
Ir1 C18 2.010(5)
Ir1 N1 2.028(5)
Ir1 C9 2.029(6)
Ir1 N3 2.034(4)
Ir1 N6 2.133(4)
Ir1 N5 2.166(4)
N1 C1 1.315(7)
N1 N2 1.354(7)
N2 C3 1.330(8)
N2 C4 1.433(9)
N3 C10 1.316(7)
N3 N4 1.367(6)
N4 C12 1.343(7)
N4 C13 1.415(8)
N5 C24 1.277(7)
N5 C25 1.497(7)
N6 C23 1.330(7)
N6 C19 1.343(7)
C1 C2 1.381(8)
C1 H1 0.9500
C2 C3 1.374(9)
C2 H2 0.9500
C3 H3 0.9500
C4 C9 1.373(8)
C4 C5 1.391(8)
C5 C6 1.386(9)
C5 H5 0.9500
C6 C7 1.382(10)
C6 H6 0.9500
C7 C8 1.369(9)
C7 H7 0.9500
C8 C9 1.405(8)
C8 H8 0.9500
C10 C11 1.395(8)
C10 H10 0.9500
C11 C12 1.340(9)
C11 H11 0.9500
C12 H12 0.9500
C13 C14 1.382(7)
C13 C18 1.416(8)
C14 C15 1.372(9)
C14 H14 0.9500
C15 C16 1.374(10)
C15 H15 0.9500
C16 C17 1.376(8)
C16 H16 0.9500
C17 C18 1.385(8)
C17 H17 0.9500
C19 C20 1.382(8)
C19 H19 0.9500
C20 C21 1.366(9)
C20 H20 0.9500
C21 C22 1.376(8)
C21 H21 0.9500
C22 C23 1.394(8)
C22 H22 0.9500
C23 C24 1.444(8)
C24 H24 0.9500
C25 C27 1.508(8)
C25 C26 1.519(8)
C25 H25 1.0000
C26 H26A 0.9800
C26 H26B 0.9800
C26 H26C 0.9800
C27 H27A 0.9800
C27 H27B 0.9800
C27 H27C 0.9800
P1 F4 1.536(5)
P1 F2 1.539(6)
P1 F1 1.553(4)
P1 F5 1.558(8)
P1 F6 1.577(5)
P1 F3 1.581(4)
C28 Cl2 1.703(9)
C28 Cl1 1.751(12)
C28 H28A 0.9900
C28 H28B 0.9900

loop_
_geom_torsion_atom_site_label_1
_geom_torsion_atom_site_label_2
_geom_torsion_atom_site_label_3
_geom_torsion_atom_site_label_4
_geom_torsion
C18 Ir1 N1 C1 -94.0(6)
C9 Ir1 N1 C1 -177.8(6)
N6 Ir1 N1 C1 2.6(6)
N5 Ir1 N1 C1 78.3(6)
C18 Ir1 N1 N2 78.0(4)
C9 Ir1 N1 N2 -5.9(4)
N6 Ir1 N1 N2 174.6(4)
N5 Ir1 N1 N2 -109.7(4)
C1 N1 N2 C3 0.7(6)
Ir1 N1 N2 C3 -173.7(4)
C1 N1 N2 C4 -179.5(5)
Ir1 N1 N2 C4 6.2(6)
C18 Ir1 N3 C10 178.7(6)
C9 Ir1 N3 C10 -98.0(6)
N6 Ir1 N3 C10 82.0(6)
N5 Ir1 N3 C10 6.6(6)
C18 Ir1 N3 N4 -1.4(4)
C9 Ir1 N3 N4 81.9(4)
N6 Ir1 N3 N4 -98.2(4)
N5 Ir1 N3 N4 -173.5(3)
C10 N3 N4 C12 -0.1(6)
Ir1 N3 N4 C12 -180.0(4)
C10 N3 N4 C13 -177.9(6)
Ir1 N3 N4 C13 2.2(7)
N1 Ir1 N5 C24 -98.0(4)
C9 Ir1 N5 C24 -177.3(4)
N3 Ir1 N5 C24 85.1(4)
N6 Ir1 N5 C24 -0.9(4)
N1 Ir1 N5 C25 79.5(4)
C9 Ir1 N5 C25 0.2(5)
N3 Ir1 N5 C25 -97.3(4)
N6 Ir1 N5 C25 176.6(5)
C18 Ir1 N6 C23 -176.3(4)
N1 Ir1 N6 C23 91.1(4)
N3 Ir1 N6 C23 -95.9(4)
N5 Ir1 N6 C23 2.3(4)
C18 Ir1 N6 C19 -0.5(5)
N1 Ir1 N6 C19 -93.2(4)
N3 Ir1 N6 C19 79.9(4)
N5 Ir1 N6 C19 178.1(5)
N2 N1 C1 C2 -1.2(7)
Ir1 N1 C1 C2 171.2(5)
N1 C1 C2 C3 1.3(8)
N1 N2 C3 C2 0.1(7)
C4 N2 C3 C2 -179.7(6)
C1 C2 C3 N2 -0.8(8)
C3 N2 C4 C9 177.7(6)
N1 N2 C4 C9 -2.1(7)
C3 N2 C4 C5 -4.8(10)
N1 N2 C4 C5 175.4(5)
C9 C4 C5 C6 -3.8(10)
N2 C4 C5 C6 178.9(6)
C4 C5 C6 C7 2.2(11)
C5 C6 C7 C8 -0.2(11)
C6 C7 C8 C9 -0.4(10)
C5 C4 C9 C8 3.2(9)
N2 C4 C9 C8 -179.4(5)
C5 C4 C9 Ir1 179.7(5)
N2 C4 C9 Ir1 -2.9(6)
C7 C8 C9 C4 -1.0(9)
C7 C8 C9 Ir1 -176.9(5)
C18 Ir1 C9 C4 -88.2(4)
N1 Ir1 C9 C4 4.7(4)
N3 Ir1 C9 C4 -168.3(4)
N5 Ir1 C9 C4 92.7(4)
C18 Ir1 C9 C8 87.7(5)
N1 Ir1 C9 C8 -179.3(5)
N3 Ir1 C9 C8 7.7(5)
N5 Ir1 C9 C8 -91.4(5)
N4 N3 C10 C11 -0.7(6)
Ir1 N3 C10 C11 179.1(4)
N3 C10 C11 C12 1.2(7)
C10 C11 C12 N4 -1.2(7)
N3 N4 C12 C11 0.9(7)
C13 N4 C12 C11 178.2(7)
C12 N4 C13 C14 -0.4(12)
N3 N4 C13 C14 176.9(6)
C12 N4 C13 C18 -179.0(6)
N3 N4 C13 C18 -1.7(9)
N4 C13 C14 C15 -179.0(6)
C18 C13 C14 C15 -0.5(11)
C13 C14 C15 C16 1.4(10)
C14 C15 C16 C17 -1.5(10)
C15 C16 C17 C18 0.6(10)
C16 C17 C18 C13 0.3(9)
C16 C17 C18 Ir1 177.7(5)
C14 C13 C18 C17 -0.3(10)
N4 C13 C18 C17 178.3(6)
C14 C13 C18 Ir1 -178.1(6)
N4 C13 C18 Ir1 0.5(8)
N1 Ir1 C18 C17 7.3(5)
C9 Ir1 C18 C17 86.5(6)
N3 Ir1 C18 C17 -176.9(6)
N6 Ir1 C18 C17 -90.0(5)
N1 Ir1 C18 C13 -175.3(5)
C9 Ir1 C18 C13 -96.0(5)
N3 Ir1 C18 C13 0.5(5)
N6 Ir1 C18 C13 87.5(5)
C23 N6 C19 C20 0.0(8)
Ir1 N6 C19 C20 -175.7(4)
N6 C19 C20 C21 -0.3(9)
C19 C20 C21 C22 -0.1(9)
C20 C21 C22 C23 0.9(9)
C19 N6 C23 C22 0.8(8)
Ir1 N6 C23 C22 176.9(4)
C19 N6 C23 C24 -179.3(5)
Ir1 N6 C23 C24 -3.3(6)
C21 C22 C23 N6 -1.3(9)
C21 C22 C23 C24 178.9(5)
C25 N5 C24 C23 -178.4(5)
Ir1 N5 C24 C23 -0.6(6)
N6 C23 C24 N5 2.6(8)
C22 C23 C24 N5 -177.6(5)
C24 N5 C25 C27 118.2(6)
Ir1 N5 C25 C27 -59.2(6)
C24 N5 C25 C26 -118.3(5)
Ir1 N5 C25 C26 64.2(6)
